data_7107958
loop_
_publ_author_name
'Shufang Xue'
'Lang Zhao'
'Yun-Nan Guo'
'Xiao-Hua Chen'
'Jinkui Tang'

_publ_section_title
;
 Field enhanced thermally activated mechanism in a square Dy4 aggregate
;
_journal_name_full Chem.Commun.
_journal_page_first 7031
_journal_paper_doi 10.1039/c2cc31864d
_journal_volume 48
_journal_year 2012
_chemical_formula_sum 'C109 H99 Cl3 Dy4 N26 O34'
_chemical_formula_weight 3073.49
_chemical_name_systematic
;
?
;
_space_group_IT_number 14
_symmetry_cell_setting monoclinic
_symmetry_space_group_name_Hall '-P 2ybc'
_symmetry_space_group_name_H-M 'P 1 21/c 1'
_atom_sites_solution_hydrogens geom
_atom_sites_solution_primary direct
_atom_sites_solution_secondary difmap
_audit_creation_method SHELXL-97
_cell_angle_alpha 90.00
_cell_angle_beta 103.7340(10)
_cell_angle_gamma 90.00
_cell_formula_units_Z 4
_cell_length_a 20.1187(8)
_cell_length_b 27.8381(11)
_cell_length_c 21.6131(9)
_cell_measurement_reflns_used 9978
_cell_measurement_temperature 191(2)
_cell_measurement_theta_max 25.05
_cell_measurement_theta_min 2.40
_cell_volume 11758.7(8)
_computing_cell_refinement 'Bruker SMART'
_computing_data_collection 'Bruker SMART'
_computing_data_reduction 'Bruker SAINT'
_computing_molecular_graphics 'Bruker SHELXTL'
_computing_publication_material 'Bruker SHELXTL'
_computing_structure_refinement 'SHELXL-97 (Sheldrick, 1997)'
_computing_structure_solution 'SHELXS-97 (Sheldrick, 1990)'
_diffrn_ambient_temperature 191(2)
_diffrn_measured_fraction_theta_full 0.998
_diffrn_measured_fraction_theta_max 0.998
_diffrn_measurement_device_type 'CCD area detector'
_diffrn_measurement_method 'phi and omega scans'
_diffrn_radiation_monochromator graphite
_diffrn_radiation_source 'fine-focus sealed tube'
_diffrn_radiation_type MoK\a
_diffrn_radiation_wavelength 0.71073
_diffrn_reflns_av_R_equivalents 0.0754
_diffrn_reflns_av_sigmaI/netI 0.0906
_diffrn_reflns_limit_h_max 23
_diffrn_reflns_limit_h_min -23
_diffrn_reflns_limit_k_max 33
_diffrn_reflns_limit_k_min -25
_diffrn_reflns_limit_l_max 25
_diffrn_reflns_limit_l_min -25
_diffrn_reflns_number 59457
_diffrn_reflns_theta_full 25.08
_diffrn_reflns_theta_max 25.08
_diffrn_reflns_theta_min 1.04
_exptl_absorpt_coefficient_mu 2.673
_exptl_absorpt_correction_T_max 0.6307
_exptl_absorpt_correction_T_min 0.5547
_exptl_absorpt_correction_type multi-scan
_exptl_absorpt_process_details 'SADABS; Bruker, 2000'
_exptl_crystal_colour yellow
_exptl_crystal_density_diffrn 1.736
_exptl_crystal_density_method 'not measured'
_exptl_crystal_description rectangle
_exptl_crystal_F_000 6088
_exptl_crystal_size_max 0.25
_exptl_crystal_size_mid 0.21
_exptl_crystal_size_min 0.19
_refine_diff_density_max 1.179
_refine_diff_density_min -1.290
_refine_diff_density_rms 0.235
_refine_ls_extinction_method none
_refine_ls_goodness_of_fit_ref 1.030
_refine_ls_hydrogen_treatment constr
_refine_ls_matrix_type full
_refine_ls_number_parameters 1586
_refine_ls_number_reflns 20827
_refine_ls_number_restraints 1
_refine_ls_restrained_S_all 1.030
_refine_ls_R_factor_all 0.0898
_refine_ls_R_factor_gt 0.0452
_refine_ls_shift/su_max 0.003
_refine_ls_shift/su_mean 0.000
_refine_ls_structure_factor_coef Fsqd
_refine_ls_weighting_details 'calc w=1/[\s^2^(Fo^2^)+(0.0585P)^2^+0.0000P] where P=(Fo^2^+2Fc^2^)/3'
_refine_ls_weighting_scheme calc
_refine_ls_wR_factor_gt 0.1010
_refine_ls_wR_factor_ref 0.1325
_reflns_number_gt 13274
_reflns_number_total 20827
_reflns_threshold_expression >2sigma(I)
_cod_data_source_file c2cc31864d.txt
_cod_data_source_block xuesfv11102406_0m
_cod_original_sg_symbol_H-M P2(1)/c
_cod_database_code 7107958

loop_
_symmetry_equiv_pos_as_xyz
'x, y, z'
'-x, y+1/2, -z+1/2'
'-x, -y, -z'
'x, -y-1/2, z-1/2'

loop_
_atom_site_label
_atom_site_type_symbol
_atom_site_fract_x
_atom_site_fract_y
_atom_site_fract_z
_atom_site_U_iso_or_equiv
_atom_site_adp_type
_atom_site_occupancy
_atom_site_symmetry_multiplicity
_atom_site_calc_flag
_atom_site_refinement_flags
Cl1 Cl 0.48977(14) 0.41020(9) 0.47363(12) 0.0464(7) Uani 1 1 d .
Cl2 Cl 0.18381(15) 0.41468(11) 0.16145(15) 0.0606(8) Uani 1 1 d .
Cl3 Cl 0.1881(2) 0.74966(13) 0.89607(16) 0.0751(10) Uani 1 1 d .
Dy1 Dy 0.788892(18) 0.577121(14) 0.182736(18) 0.01828(10) Uani 1 1 d .
Dy2 Dy 0.773259(19) 0.451935(14) 0.203216(18) 0.01828(10) Uani 1 1 d .
Dy3 Dy 0.682172(19) 0.474841(14) 0.322571(18) 0.01864(10) Uani 1 1 d .
Dy4 Dy 0.698741(19) 0.600933(14) 0.303351(18) 0.01889(10) Uani 1 1 d .
N1 N 1.1210(4) 0.6767(3) 0.1698(4) 0.036(2) Uani 1 1 d .
N2 N 0.9050(3) 0.5769(3) 0.0898(3) 0.0275(17) Uani 1 1 d .
H2A H 0.9256 0.5748 0.0582 0.033 Uiso 1 1 calc R
N3 N 0.8400(3) 0.5585(2) 0.0851(3) 0.0279(17) Uani 1 1 d .
N4 N 0.6439(4) 0.7284(3) -0.0973(4) 0.039(2) Uani 1 1 d .
N5 N 0.7807(3) 0.6935(2) 0.1284(3) 0.0250(17) Uani 1 1 d .
H5A H 0.7851 0.7248 0.1243 0.030 Uiso 1 1 calc R
N6 N 0.8116(3) 0.6688(2) 0.1850(3) 0.0214(16) Uani 1 1 d .
N7 N 0.6710(4) 0.3084(3) -0.0881(4) 0.049(2) Uani 1 1 d .
N8 N 0.8237(4) 0.4204(3) 0.0686(3) 0.0321(18) Uani 1 1 d .
H8 H 0.8460 0.4160 0.0385 0.039 Uiso 1 1 calc R
N9 N 0.8520(3) 0.4459(2) 0.1235(3) 0.0210(16) Uani 1 1 d .
N10 N 1.0655(4) 0.2958(3) 0.3184(4) 0.038(2) Uani 1 1 d .
N11 N 0.8108(3) 0.3347(2) 0.2405(3) 0.0189(15) Uani 1 1 d .
H11A H 0.8091 0.3038 0.2486 0.023 Uiso 1 1 calc R
N12 N 0.7525(3) 0.3617(2) 0.2182(3) 0.0250(17) Uani 1 1 d .
N13 N 0.3620(4) 0.3370(3) 0.2539(4) 0.038(2) Uani 1 1 d .
N14 N 0.6153(3) 0.3635(2) 0.3257(3) 0.0249(17) Uani 1 1 d .
H14A H 0.6086 0.3327 0.3310 0.030 Uiso 1 1 calc R
N15 N 0.6806(3) 0.3838(2) 0.3398(3) 0.0238(16) Uani 1 1 d .
N16 N 0.7813(5) 0.4243(4) 0.6690(5) 0.072(3) Uani 1 1 d .
N17 N 0.6329(4) 0.4862(3) 0.4624(3) 0.034(2) Uani 1 1 d .
H17A H 0.6121 0.4940 0.4925 0.041 Uiso 1 1 calc R
N18 N 0.6067(3) 0.4990(3) 0.3979(3) 0.0273(17) Uani 1 1 d .
N19 N 0.3579(4) 0.7090(3) 0.2849(4) 0.041(2) Uani 1 1 d .
N20 N 0.5864(3) 0.6331(2) 0.3935(3) 0.0268(17) Uani 1 1 d .
H20A H 0.5657 0.6373 0.4247 0.032 Uiso 1 1 calc R
N21 N 0.6495(3) 0.6099(2) 0.4032(3) 0.0231(16) Uani 1 1 d .
N22 N 0.9049(5) 0.7786(4) 0.5196(4) 0.061(3) Uani 1 1 d .
N23 N 0.7475(3) 0.7185(2) 0.3140(3) 0.0270(17) Uani 1 1 d .
H23A H 0.7555 0.7487 0.3061 0.032 Uiso 1 1 calc R
N24 N 0.7060(3) 0.6893(2) 0.2682(3) 0.0228(16) Uani 1 1 d .
N25 N 0.8732(5) 0.4466(4) 0.9493(5) 0.067(3) Uani 1 1 d .
N26 N 0.0471(8) 0.6325(5) 0.9543(6) 0.115(5) Uani 1 1 d .
O1 O 0.9059(3) 0.59900(19) 0.1895(3) 0.0234(13) Uani 1 1 d .
O2 O 0.7326(3) 0.51459(18) 0.1257(2) 0.0188(12) Uani 1 1 d .
O3 O 0.7411(3) 0.62217(19) 0.0882(2) 0.0228(13) Uani 1 1 d .
O4 O 0.8102(3) 0.60752(19) 0.2840(2) 0.0225(13) Uani 1 1 d .
O5 O 0.7285(3) 0.41178(19) 0.1041(3) 0.0251(14) Uani 1 1 d .
O6 O 0.8576(3) 0.50936(18) 0.2241(2) 0.0214(13) Uani 1 1 d .
O7 O 0.8695(3) 0.4028(2) 0.2372(3) 0.0245(13) Uani 1 1 d .
O8 O 0.6647(2) 0.44059(19) 0.2151(2) 0.0203(13) Uani 1 1 d .
O9 O 0.5730(3) 0.4372(2) 0.2970(3) 0.0237(13) Uani 1 1 d .
O10 O 0.7859(2) 0.44242(18) 0.3180(2) 0.0199(13) Uani 1 1 d .
O11 O 0.7214(3) 0.4510(2) 0.4334(3) 0.0295(14) Uani 1 1 d .
O12 O 0.6127(3) 0.53989(18) 0.2839(2) 0.0213(13) Uani 1 1 d .
O13 O 0.5916(3) 0.64462(19) 0.2921(3) 0.0249(13) Uani 1 1 d .
O14 O 0.7418(3) 0.54377(18) 0.3789(2) 0.0213(13) Uani 1 1 d .
O15 O 0.7617(3) 0.6564(2) 0.3807(3) 0.0274(14) Uani 1 1 d .
O16 O 0.6798(3) 0.60765(18) 0.1946(2) 0.0194(12) Uani 1 1 d .
O17 O 0.7345(3) 0.52454(19) 0.2525(3) 0.0283(14) Uani 1 1 d .
O18 O 0.5231(4) 0.4025(3) 0.4237(3) 0.056(2) Uani 1 1 d .
O19 O 0.4375(4) 0.4460(3) 0.4556(4) 0.066(2) Uani 1 1 d .
O20 O 0.5402(4) 0.4262(3) 0.5300(3) 0.069(2) Uani 1 1 d .
O21 O 0.4612(4) 0.3663(2) 0.4895(3) 0.058(2) Uani 1 1 d .
O22 O 0.2330(4) 0.3899(3) 0.1368(4) 0.083(3) Uani 1 1 d .
O23 O 0.1443(5) 0.4456(3) 0.1156(4) 0.099(3) Uani 1 1 d .
O24 O 0.2180(6) 0.4433(4) 0.2166(6) 0.127(4) Uani 1 1 d .
O25 O 0.1410(4) 0.3806(3) 0.1827(4) 0.083(3) Uani 1 1 d .
O26 O 0.1682(7) 0.6986(4) 0.8893(5) 0.146(5) Uani 1 1 d .
O27 O 0.1453(8) 0.7698(5) 0.8423(6) 0.178(6) Uani 1 1 d .
O28 O 0.2542(6) 0.7489(6) 0.8995(8) 0.201(7) Uani 1 1 d .
O29 O 0.1718(8) 0.7642(5) 0.9505(5) 0.187(7) Uani 1 1 d .
O30 O 0.3928(4) 0.7185(3) 0.6058(3) 0.059(2) Uani 1 1 d .
H30 H 0.3794 0.7470 0.6073 0.088 Uiso 1 1 calc R
O31 O 0.7699(3) 0.8079(2) 0.2588(3) 0.0341(15) Uani 1 1 d .
O32 O 0.2270(3) 0.7457(2) 0.2135(3) 0.0376(16) Uani 1 1 d .
O33 O 0.0295(4) 0.0476(4) 0.5067(4) 0.096(3) Uani 1 1 d .
O34 O 0.2088(3) 0.2933(2) 0.3628(3) 0.0379(16) Uani 1 1 d .
C1 C 1.0812(4) 0.6693(3) 0.1111(5) 0.037(2) Uani 1 1 d .
H1 H 1.0947 0.6827 0.0755 0.045 Uiso 1 1 calc R
C2 C 1.0218(4) 0.6430(3) 0.1009(4) 0.032(2) Uani 1 1 d .
H2 H 0.9946 0.6386 0.0588 0.038 Uiso 1 1 calc R
C3 C 1.0017(4) 0.6231(3) 0.1519(4) 0.028(2) Uani 1 1 d .
C4 C 1.0422(4) 0.6300(3) 0.2128(4) 0.035(2) Uani 1 1 d .
H4 H 1.0300 0.6165 0.2489 0.042 Uiso 1 1 calc R
C5 C 1.1010(4) 0.6571(3) 0.2189(5) 0.037(2) Uani 1 1 d .
H5 H 1.1288 0.6622 0.2605 0.044 Uiso 1 1 calc R
C6 C 0.9349(4) 0.5982(3) 0.1451(4) 0.027(2) Uani 1 1 d .
C7 C 0.8091(4) 0.5421(3) 0.0306(4) 0.027(2) Uani 1 1 d .
H7 H 0.8330 0.5416 -0.0023 0.032 Uiso 1 1 calc R
C8 C 0.7396(4) 0.5243(3) 0.0167(4) 0.024(2) Uani 1 1 d .
C9 C 0.7035(4) 0.5115(3) 0.0629(4) 0.0198(19) Uani 1 1 d .
C10 C 0.6359(4) 0.4957(3) 0.0436(4) 0.028(2) Uani 1 1 d .
H10 H 0.6116 0.4866 0.0745 0.034 Uiso 1 1 calc R
C11 C 0.6043(4) 0.4932(3) -0.0207(4) 0.030(2) Uani 1 1 d .
H11 H 0.5577 0.4835 -0.0333 0.036 Uiso 1 1 calc R
C12 C 0.6388(5) 0.5044(3) -0.0665(4) 0.034(2) Uani 1 1 d .
H12 H 0.6170 0.5017 -0.1105 0.041 Uiso 1 1 calc R
C13 C 0.7061(5) 0.5198(3) -0.0474(4) 0.030(2) Uani 1 1 d .
H13 H 0.7302 0.5274 -0.0790 0.036 Uiso 1 1 calc R
C14 C 0.6568(4) 0.6816(4) -0.0894(5) 0.038(2) Uani 1 1 d .
H14 H 0.6433 0.6611 -0.1254 0.046 Uiso 1 1 calc R
C15 C 0.6889(4) 0.6609(3) -0.0315(4) 0.029(2) Uani 1 1 d .
H15 H 0.6958 0.6272 -0.0281 0.035 Uiso 1 1 calc R
C16 C 0.7103(4) 0.6897(3) 0.0207(4) 0.025(2) Uani 1 1 d .
C17 C 0.6977(4) 0.7381(3) 0.0140(4) 0.032(2) Uani 1 1 d .
H17 H 0.7116 0.7593 0.0492 0.039 Uiso 1 1 calc R
C18 C 0.6642(5) 0.7553(4) -0.0454(5) 0.042(3) Uani 1 1 d .
H18 H 0.6550 0.7888 -0.0493 0.050 Uiso 1 1 calc R
C19 C 0.7448(4) 0.6665(3) 0.0819(4) 0.0213(19) Uani 1 1 d .
C20 C 0.8558(4) 0.6922(3) 0.2272(4) 0.026(2) Uani 1 1 d .
H20 H 0.8653 0.7246 0.2184 0.031 Uiso 1 1 calc R
C21 C 0.8913(4) 0.6718(3) 0.2871(4) 0.028(2) Uani 1 1 d .
C22 C 0.8682(4) 0.6306(3) 0.3132(4) 0.025(2) Uani 1 1 d .
C23 C 0.9072(4) 0.6132(3) 0.3715(4) 0.032(2) Uani 1 1 d .
H23 H 0.8910 0.5866 0.3912 0.039 Uiso 1 1 calc R
C24 C 0.9685(4) 0.6342(4) 0.4003(4) 0.042(3) Uani 1 1 d .
H24 H 0.9950 0.6210 0.4389 0.050 Uiso 1 1 calc R
C25 C 0.9920(5) 0.6740(4) 0.3745(5) 0.048(3) Uani 1 1 d .
H25 H 1.0344 0.6883 0.3949 0.058 Uiso 1 1 calc R
C26 C 0.9533(5) 0.6928(4) 0.3185(5) 0.043(3) Uani 1 1 d .
H26 H 0.9690 0.7206 0.3009 0.052 Uiso 1 1 calc R
C27 C 0.7388(5) 0.3151(4) -0.0717(5) 0.052(3) Uani 1 1 d .
H27 H 0.7666 0.2967 -0.0928 0.062 Uiso 1 1 calc R
C28 C 0.7699(5) 0.3472(3) -0.0256(4) 0.041(2) Uani 1 1 d .
H28 H 0.8180 0.3519 -0.0170 0.049 Uiso 1 1 calc R
C29 C 0.7318(4) 0.3725(3) 0.0080(4) 0.027(2) Uani 1 1 d .
C30 C 0.6617(5) 0.3659(3) -0.0078(5) 0.043(3) Uani 1 1 d .
H30A H 0.6330 0.3824 0.0142 0.051 Uiso 1 1 calc R
C31 C 0.6348(5) 0.3344(4) -0.0567(5) 0.060(3) Uani 1 1 d .
H31 H 0.5864 0.3310 -0.0686 0.072 Uiso 1 1 calc R
C32 C 0.7610(4) 0.4029(3) 0.0635(4) 0.026(2) Uani 1 1 d .
C33 C 0.9151(4) 0.4582(3) 0.1303(4) 0.028(2) Uani 1 1 d .
H33 H 0.9366 0.4521 0.0964 0.034 Uiso 1 1 calc R
C34 C 0.9548(4) 0.4810(3) 0.1880(4) 0.023(2) Uani 1 1 d .
C35 C 0.9260(4) 0.5036(3) 0.2330(4) 0.0224(19) Uani 1 1 d .
C36 C 0.9689(4) 0.5204(3) 0.2894(4) 0.027(2) Uani 1 1 d .
H36 H 0.9499 0.5342 0.3216 0.033 Uiso 1 1 calc R
C37 C 1.0396(5) 0.5168(3) 0.2984(5) 0.040(3) Uani 1 1 d .
H37 H 1.0686 0.5290 0.3363 0.048 Uiso 1 1 calc R
C38 C 1.0685(4) 0.4957(3) 0.2529(5) 0.038(2) Uani 1 1 d .
H38 H 1.1167 0.4932 0.2593 0.045 Uiso 1 1 calc R
C39 C 1.0259(4) 0.4787(3) 0.1988(5) 0.035(2) Uani 1 1 d .
H39 H 1.0454 0.4648 0.1671 0.042 Uiso 1 1 calc R
C40 C 1.0565(5) 0.3404(3) 0.2977(5) 0.042(3) Uani 1 1 d .
H40 H 1.0961 0.3596 0.2995 0.051 Uiso 1 1 calc R
C41 C 0.9933(4) 0.3611(3) 0.2736(4) 0.034(2) Uani 1 1 d .
H41 H 0.9896 0.3932 0.2581 0.040 Uiso 1 1 calc R
C42 C 0.9359(4) 0.3339(3) 0.2726(4) 0.0226(19) Uani 1 1 d .
C43 C 0.9438(4) 0.2873(3) 0.2936(4) 0.027(2) Uani 1 1 d .
H43 H 0.9053 0.2673 0.2929 0.032 Uiso 1 1 calc R
C44 C 1.0094(4) 0.2704(3) 0.3156(4) 0.032(2) Uani 1 1 d .
H44 H 1.0147 0.2380 0.3299 0.038 Uiso 1 1 calc R
C45 C 0.8701(4) 0.3584(3) 0.2489(4) 0.0222(19) Uani 1 1 d .
C46 C 0.6973(4) 0.3385(3) 0.1993(4) 0.028(2) Uani 1 1 d .
H46 H 0.6990 0.3044 0.2018 0.033 Uiso 1 1 calc R
C47 C 0.6311(4) 0.3614(3) 0.1738(4) 0.0229(19) Uani 1 1 d .
C48 C 0.6181(4) 0.4102(3) 0.1818(4) 0.0217(19) Uani 1 1 d .
C49 C 0.5516(4) 0.4270(3) 0.1544(4) 0.025(2) Uani 1 1 d .
H49 H 0.5410 0.4598 0.1596 0.030 Uiso 1 1 calc R
C50 C 0.5014(4) 0.3970(3) 0.1203(4) 0.029(2) Uani 1 1 d .
H50 H 0.4572 0.4096 0.1019 0.035 Uiso 1 1 calc R
C51 C 0.5146(4) 0.3492(3) 0.1127(4) 0.034(2) Uani 1 1 d .
H51 H 0.4800 0.3287 0.0891 0.041 Uiso 1 1 calc R
C52 C 0.5789(4) 0.3315(3) 0.1401(4) 0.028(2) Uani 1 1 d .
H52 H 0.5880 0.2983 0.1359 0.034 Uiso 1 1 calc R
C53 C 0.4141(5) 0.3094(3) 0.2517(4) 0.033(2) Uani 1 1 d .
H53 H 0.4052 0.2771 0.2379 0.040 Uiso 1 1 calc R
C54 C 0.4817(4) 0.3247(3) 0.2683(4) 0.029(2) Uani 1 1 d .
H54 H 0.5183 0.3033 0.2681 0.034 Uiso 1 1 calc R
C55 C 0.4938(4) 0.3730(3) 0.2854(4) 0.026(2) Uani 1 1 d .
C56 C 0.4395(4) 0.4025(4) 0.2856(5) 0.039(2) Uani 1 1 d .
H56 H 0.4465 0.4354 0.2969 0.047 Uiso 1 1 calc R
C57 C 0.3735(5) 0.3834(4) 0.2689(5) 0.049(3) Uani 1 1 d .
H57 H 0.3357 0.4040 0.2682 0.059 Uiso 1 1 calc R
C58 C 0.5645(4) 0.3935(3) 0.3041(4) 0.024(2) Uani 1 1 d .
C59 C 0.7304(4) 0.3557(3) 0.3645(4) 0.024(2) Uani 1 1 d .
H59 H 0.7199 0.3232 0.3719 0.029 Uiso 1 1 calc R
C60 C 0.8010(4) 0.3703(3) 0.3819(4) 0.0232(19) Uani 1 1 d .
C61 C 0.8258(4) 0.4124(3) 0.3593(4) 0.0216(19) Uani 1 1 d .
C62 C 0.8960(4) 0.4224(3) 0.3794(4) 0.028(2) Uani 1 1 d .
H62 H 0.9138 0.4509 0.3652 0.034 Uiso 1 1 calc R
C63 C 0.9393(4) 0.3913(3) 0.4194(4) 0.036(2) Uani 1 1 d .
H63 H 0.9868 0.3985 0.4323 0.043 Uiso 1 1 calc R
C64 C 0.9147(4) 0.3497(3) 0.4412(4) 0.037(2) Uani 1 1 d .
H64 H 0.9449 0.3286 0.4690 0.045 Uiso 1 1 calc R
C65 C 0.8469(4) 0.3396(3) 0.4224(4) 0.035(2) Uani 1 1 d .
H65 H 0.8301 0.3109 0.4371 0.042 Uiso 1 1 calc R
C66 C 0.7922(7) 0.3986(5) 0.6214(6) 0.079(4) Uani 1 1 d .
H66 H 0.8197 0.3706 0.6307 0.095 Uiso 1 1 calc R
C67 C 0.7648(6) 0.4110(4) 0.5574(5) 0.060(3) Uani 1 1 d .
H67 H 0.7760 0.3928 0.5240 0.072 Uiso 1 1 calc R
C68 C 0.7218(5) 0.4497(4) 0.5439(4) 0.034(2) Uani 1 1 d .
C69 C 0.7081(5) 0.4763(4) 0.5938(4) 0.042(3) Uani 1 1 d .
H69 H 0.6784 0.5032 0.5863 0.050 Uiso 1 1 calc R
C70 C 0.7400(6) 0.4617(5) 0.6555(5) 0.062(4) Uani 1 1 d .
H70 H 0.7314 0.4799 0.6900 0.074 Uiso 1 1 calc R
C71 C 0.6921(4) 0.4613(3) 0.4748(4) 0.028(2) Uani 1 1 d .
C72 C 0.5456(4) 0.5158(3) 0.3851(4) 0.025(2) Uani 1 1 d .
H72 H 0.5219 0.5169 0.4182 0.031 Uiso 1 1 calc R
C73 C 0.5117(4) 0.5331(3) 0.3237(4) 0.026(2) Uani 1 1 d .
C74 C 0.5447(4) 0.5437(3) 0.2749(4) 0.0225(19) Uani 1 1 d .
C75 C 0.5052(4) 0.5617(3) 0.2163(4) 0.031(2) Uani 1 1 d .
H75 H 0.5267 0.5690 0.1828 0.037 Uiso 1 1 calc R
C76 C 0.4361(4) 0.5686(3) 0.2075(5) 0.037(3) Uani 1 1 d .
H76 H 0.4102 0.5803 0.1678 0.044 Uiso 1 1 calc R
C77 C 0.4032(5) 0.5586(4) 0.2563(5) 0.042(3) Uani 1 1 d .
H77 H 0.3554 0.5637 0.2501 0.051 Uiso 1 1 calc R
C78 C 0.4403(4) 0.5417(3) 0.3119(5) 0.037(2) Uani 1 1 d .
H78 H 0.4177 0.5352 0.3449 0.044 Uiso 1 1 calc R
C79 C 0.3815(5) 0.6884(4) 0.3412(5) 0.052(3) Uani 1 1 d .
H79 H 0.3523 0.6869 0.3699 0.062 Uiso 1 1 calc R
C80 C 0.4454(5) 0.6692(4) 0.3598(5) 0.050(3) Uani 1 1 d .
H80 H 0.4596 0.6547 0.4006 0.059 Uiso 1 1 calc R
C81 C 0.4894(4) 0.6707(3) 0.3200(4) 0.026(2) Uani 1 1 d .
C82 C 0.4665(4) 0.6917(4) 0.2615(4) 0.038(2) Uani 1 1 d .
H82 H 0.4950 0.6935 0.2322 0.046 Uiso 1 1 calc R
C83 C 0.4006(5) 0.7102(4) 0.2461(5) 0.047(3) Uani 1 1 d .
H83 H 0.3848 0.7246 0.2054 0.057 Uiso 1 1 calc R
C84 C 0.5591(4) 0.6484(3) 0.3344(4) 0.0224(19) Uani 1 1 d .
C85 C 0.6812(4) 0.6029(3) 0.4620(4) 0.030(2) Uani 1 1 d .
H85 H 0.6603 0.6140 0.4944 0.036 Uiso 1 1 calc R
C86 C 0.7470(4) 0.5790(3) 0.4808(4) 0.023(2) Uani 1 1 d .
C87 C 0.7739(4) 0.5499(3) 0.4404(4) 0.023(2) Uani 1 1 d .
C88 C 0.8358(4) 0.5268(3) 0.4652(4) 0.030(2) Uani 1 1 d .
H88 H 0.8544 0.5065 0.4382 0.036 Uiso 1 1 calc R
C89 C 0.8705(5) 0.5325(3) 0.5266(5) 0.039(2) Uani 1 1 d .
H89 H 0.9128 0.5164 0.5418 0.046 Uiso 1 1 calc R
C90 C 0.8447(5) 0.5617(4) 0.5677(5) 0.044(3) Uani 1 1 d .
H90 H 0.8696 0.5660 0.6106 0.052 Uiso 1 1 calc R
C91 C 0.7826(5) 0.5842(3) 0.5455(4) 0.035(2) Uani 1 1 d .
H91 H 0.7636 0.6031 0.5736 0.042 Uiso 1 1 calc R
C92 C 0.9008(6) 0.7312(5) 0.5193(5) 0.062(3) Uani 1 1 d .
H92 H 0.9286 0.7145 0.5544 0.074 Uiso 1 1 calc R
C93 C 0.8595(5) 0.7043(4) 0.4721(4) 0.045(3) Uani 1 1 d .
H93 H 0.8581 0.6703 0.4753 0.054 Uiso 1 1 calc R
C94 C 0.8199(4) 0.7279(3) 0.4198(4) 0.028(2) Uani 1 1 d .
C95 C 0.8245(5) 0.7780(3) 0.4190(5) 0.040(2) Uani 1 1 d .
H95 H 0.7990 0.7960 0.3839 0.048 Uiso 1 1 calc R
C96 C 0.8666(5) 0.8008(4) 0.4700(6) 0.054(3) Uani 1 1 d .
H96 H 0.8682 0.8349 0.4694 0.065 Uiso 1 1 calc R
C97 C 0.7748(4) 0.6980(3) 0.3709(4) 0.026(2) Uani 1 1 d .
C98 C 0.6748(4) 0.7101(3) 0.2163(4) 0.024(2) Uani 1 1 d .
H98 H 0.6810 0.7437 0.2124 0.028 Uiso 1 1 calc R
C99 C 0.6310(4) 0.6851(3) 0.1638(4) 0.024(2) Uani 1 1 d .
C100 C 0.6351(4) 0.6352(3) 0.1544(4) 0.025(2) Uani 1 1 d .
C101 C 0.5924(4) 0.6153(3) 0.1003(4) 0.025(2) Uani 1 1 d .
H101 H 0.5938 0.5816 0.0937 0.030 Uiso 1 1 calc R
C102 C 0.5485(4) 0.6428(3) 0.0562(4) 0.031(2) Uani 1 1 d .
H102 H 0.5200 0.6281 0.0197 0.037 Uiso 1 1 calc R
C103 C 0.5454(5) 0.6916(4) 0.0647(4) 0.040(3) Uani 1 1 d .
H103 H 0.5152 0.7107 0.0339 0.048 Uiso 1 1 calc R
C104 C 0.5866(4) 0.7129(3) 0.1181(4) 0.029(2) Uani 1 1 d .
H104 H 0.5847 0.7467 0.1238 0.035 Uiso 1 1 calc R
C105 C 0.7959(7) 0.4390(5) 0.8331(6) 0.089(5) Uani 1 1 d .
H10A H 0.7775 0.4706 0.8180 0.134 Uiso 1 1 calc .
H10B H 0.7580 0.4168 0.8330 0.134 Uiso 1 1 calc .
H10C H 0.8236 0.4266 0.8049 0.134 Uiso 1 1 calc .
C106 C 0.8394(6) 0.4434(4) 0.8993(6) 0.054(3) Uani 1 1 d .
C107 C -0.0032(8) 0.7008(6) 0.8800(8) 0.149(8) Uani 1 1 d D
H10D H -0.0054 0.7293 0.9061 0.224 Uiso 1 1 calc .
H10E H -0.0496 0.6918 0.8568 0.224 Uiso 1 1 calc .
H10F H 0.0245 0.7080 0.8495 0.224 Uiso 1 1 calc .
C108 C 0.0275(9) 0.6614(5) 0.9207(7) 0.091(5) Uani 1 1 d D
C109 C 0.3862(9) 0.7046(5) 0.5398(8) 0.108(6) Uani 1 1 d .
H10Z H 0.3662 0.7312 0.5118 0.129 Uiso 1 1 calc .
H10Y H 0.3565 0.6764 0.5300 0.129 Uiso 1 1 calc .
H10X H 0.4315 0.6969 0.5330 0.129 Uiso 1 1 calc .

loop_
_atom_site_aniso_label
_atom_site_aniso_U_11
_atom_site_aniso_U_22
_atom_site_aniso_U_33
_atom_site_aniso_U_23
_atom_site_aniso_U_13
_atom_site_aniso_U_12
Cl1 0.0614(17) 0.0446(16) 0.0414(15) -0.0006(12) 0.0281(14) 0.0007(14)
Cl2 0.0667(19) 0.0527(18) 0.075(2) 0.0201(16) 0.0428(18) 0.0240(16)
Cl3 0.088(3) 0.077(3) 0.058(2) 0.0049(19) 0.0134(19) 0.019(2)
Dy1 0.0182(2) 0.0199(2) 0.0168(2) 0.00001(16) 0.00429(16) -0.00077(17)
Dy2 0.0162(2) 0.0196(2) 0.0192(2) -0.00022(17) 0.00445(16) 0.00014(16)
Dy3 0.0185(2) 0.0193(2) 0.0184(2) 0.00047(17) 0.00499(17) -0.00043(17)
Dy4 0.0199(2) 0.0201(2) 0.0171(2) -0.00011(17) 0.00509(17) -0.00087(17)
N1 0.024(4) 0.034(5) 0.054(6) 0.004(4) 0.014(4) -0.006(4)
N2 0.019(4) 0.039(5) 0.027(4) -0.002(4) 0.011(3) -0.009(3)
N3 0.029(4) 0.026(4) 0.028(4) 0.003(3) 0.007(4) -0.002(3)
N4 0.039(5) 0.048(6) 0.028(5) 0.008(4) 0.003(4) -0.007(4)
N5 0.030(4) 0.021(4) 0.024(4) 0.011(3) 0.007(3) 0.003(3)
N6 0.022(4) 0.022(4) 0.021(4) 0.004(3) 0.007(3) 0.009(3)
N7 0.050(6) 0.052(6) 0.044(5) -0.025(4) 0.011(5) -0.015(5)
N8 0.045(5) 0.035(5) 0.023(4) -0.008(3) 0.019(4) 0.000(4)
N9 0.023(4) 0.024(4) 0.018(4) -0.006(3) 0.009(3) -0.002(3)
N10 0.026(4) 0.033(5) 0.052(5) 0.006(4) 0.001(4) 0.005(4)
N11 0.021(4) 0.017(4) 0.017(4) -0.001(3) 0.001(3) 0.009(3)
N12 0.018(4) 0.022(4) 0.031(4) 0.004(3) -0.004(3) -0.001(3)
N13 0.026(4) 0.047(5) 0.040(5) -0.002(4) 0.006(4) -0.012(4)
N14 0.024(4) 0.015(4) 0.035(4) 0.003(3) 0.005(3) -0.004(3)
N15 0.024(4) 0.023(4) 0.022(4) 0.011(3) 0.001(3) -0.003(3)
N16 0.075(8) 0.099(9) 0.036(6) 0.020(6) 0.001(6) 0.016(7)
N17 0.040(5) 0.051(5) 0.015(4) -0.010(4) 0.013(4) -0.018(4)
N18 0.026(4) 0.033(4) 0.022(4) 0.003(3) 0.004(3) -0.008(3)
N19 0.029(4) 0.044(5) 0.049(5) -0.007(4) 0.005(4) 0.006(4)
N20 0.028(4) 0.024(4) 0.037(5) -0.008(3) 0.024(4) -0.003(3)
N21 0.029(4) 0.014(4) 0.027(4) 0.000(3) 0.010(3) 0.000(3)
N22 0.069(7) 0.069(7) 0.039(6) -0.019(5) 0.004(5) -0.029(6)
N23 0.036(4) 0.012(4) 0.038(5) -0.009(3) 0.017(4) -0.011(3)
N24 0.022(4) 0.021(4) 0.025(4) -0.006(3) 0.006(3) -0.004(3)
N25 0.072(7) 0.079(8) 0.050(7) 0.008(6) 0.014(6) 0.022(6)
N26 0.179(14) 0.107(11) 0.064(8) 0.000(8) 0.039(9) 0.076(10)
O1 0.023(3) 0.025(3) 0.023(3) 0.001(3) 0.006(3) -0.006(3)
O2 0.019(3) 0.023(3) 0.012(3) -0.001(2) 0.001(2) -0.001(2)
O3 0.027(3) 0.023(3) 0.018(3) 0.004(3) 0.003(3) 0.002(3)
O4 0.025(3) 0.022(3) 0.021(3) -0.004(2) 0.007(3) -0.003(3)
O5 0.022(3) 0.029(3) 0.022(3) -0.002(3) 0.002(3) -0.003(3)
O6 0.019(3) 0.021(3) 0.025(3) 0.001(2) 0.007(3) 0.002(2)
O7 0.018(3) 0.027(3) 0.030(3) 0.003(3) 0.009(3) 0.003(3)
O8 0.012(3) 0.024(3) 0.024(3) -0.002(3) 0.003(2) 0.001(2)
O9 0.018(3) 0.027(3) 0.030(3) 0.002(3) 0.011(3) -0.007(3)
O10 0.018(3) 0.021(3) 0.019(3) 0.001(2) 0.002(2) 0.003(2)
O11 0.036(4) 0.031(4) 0.024(3) 0.003(3) 0.012(3) 0.003(3)
O12 0.016(3) 0.024(3) 0.023(3) 0.001(2) 0.005(2) -0.001(2)
O13 0.028(3) 0.024(3) 0.023(3) 0.000(3) 0.006(3) 0.000(3)
O14 0.022(3) 0.021(3) 0.020(3) -0.004(2) 0.004(3) -0.002(2)
O15 0.032(3) 0.027(4) 0.022(3) -0.004(3) 0.006(3) -0.009(3)
O16 0.023(3) 0.020(3) 0.015(3) -0.002(2) 0.004(2) 0.000(2)
O17 0.042(4) 0.020(3) 0.029(3) 0.004(3) 0.020(3) 0.001(3)
O18 0.073(5) 0.070(5) 0.038(4) -0.008(4) 0.038(4) -0.013(4)
O19 0.071(5) 0.063(5) 0.065(5) 0.012(4) 0.015(4) 0.025(5)
O20 0.080(6) 0.082(6) 0.044(5) -0.016(4) 0.016(4) -0.006(5)
O21 0.072(5) 0.048(5) 0.063(5) 0.009(4) 0.035(4) -0.003(4)
O22 0.084(6) 0.058(5) 0.130(8) 0.024(5) 0.073(6) 0.031(5)
O23 0.100(7) 0.109(8) 0.100(7) 0.071(6) 0.050(6) 0.058(6)
O24 0.136(9) 0.106(9) 0.131(10) -0.059(8) 0.017(8) 0.020(8)
O25 0.061(5) 0.070(6) 0.132(8) 0.059(6) 0.048(5) 0.018(5)
O26 0.250(15) 0.081(8) 0.105(9) 0.007(7) 0.038(9) 0.034(9)
O27 0.248(16) 0.164(13) 0.104(9) 0.060(9) 0.007(10) 0.085(12)
O28 0.072(8) 0.27(2) 0.254(18) -0.016(15) 0.035(10) -0.023(10)
O29 0.299(18) 0.196(14) 0.064(7) -0.044(8) 0.037(9) 0.126(13)
O30 0.084(6) 0.045(5) 0.052(5) 0.020(4) 0.025(4) 0.007(4)
O31 0.033(3) 0.024(3) 0.044(4) 0.005(3) 0.008(3) 0.006(3)
O32 0.026(3) 0.025(3) 0.059(4) -0.010(3) 0.004(3) -0.001(3)
O33 0.069(6) 0.136(8) 0.105(7) 0.076(6) 0.065(5) 0.045(6)
O34 0.029(3) 0.034(4) 0.046(4) -0.001(3) -0.001(3) 0.010(3)
C1 0.031(5) 0.040(6) 0.040(6) -0.006(5) 0.008(5) -0.005(5)
C2 0.031(5) 0.038(6) 0.029(5) -0.007(4) 0.013(4) -0.014(4)
C3 0.019(4) 0.026(5) 0.041(6) 0.001(4) 0.013(4) 0.000(4)
C4 0.030(5) 0.041(6) 0.031(6) 0.007(5) 0.001(4) -0.011(5)
C5 0.023(5) 0.037(6) 0.041(6) 0.000(5) -0.011(5) -0.008(4)
C6 0.023(5) 0.028(5) 0.032(5) 0.008(4) 0.007(4) 0.005(4)
C7 0.032(5) 0.032(5) 0.018(5) 0.002(4) 0.011(4) 0.003(4)
C8 0.026(5) 0.025(5) 0.018(5) -0.002(4) 0.001(4) -0.002(4)
C9 0.023(5) 0.018(4) 0.018(5) -0.004(3) 0.005(4) 0.005(4)
C10 0.021(5) 0.032(5) 0.031(5) 0.004(4) 0.006(4) 0.002(4)
C11 0.029(5) 0.030(5) 0.029(5) 0.005(4) 0.003(4) -0.002(4)
C12 0.044(6) 0.031(5) 0.023(5) -0.008(4) -0.002(5) -0.004(5)
C13 0.044(6) 0.024(5) 0.022(5) 0.000(4) 0.009(4) -0.002(4)
C14 0.035(6) 0.043(6) 0.035(6) -0.010(5) 0.004(5) -0.003(5)
C15 0.027(5) 0.038(6) 0.021(5) 0.001(4) 0.001(4) 0.000(4)
C16 0.022(5) 0.032(5) 0.022(5) 0.002(4) 0.011(4) -0.003(4)
C17 0.039(5) 0.026(5) 0.031(5) 0.007(4) 0.006(4) 0.003(4)
C18 0.042(6) 0.034(6) 0.047(7) 0.008(5) 0.008(5) -0.007(5)
C19 0.025(5) 0.027(5) 0.016(4) 0.003(4) 0.012(4) -0.001(4)
C20 0.028(5) 0.017(5) 0.034(5) -0.008(4) 0.012(4) -0.011(4)
C21 0.029(5) 0.038(6) 0.019(5) -0.002(4) 0.009(4) -0.005(4)
C22 0.021(5) 0.033(5) 0.022(5) -0.012(4) 0.006(4) -0.004(4)
C23 0.041(6) 0.037(6) 0.019(5) 0.000(4) 0.006(4) -0.002(5)
C24 0.029(5) 0.065(7) 0.022(5) 0.003(5) -0.014(4) -0.014(5)
C25 0.031(6) 0.074(8) 0.034(6) -0.003(6) -0.004(5) -0.021(6)
C26 0.033(5) 0.048(7) 0.045(6) 0.002(5) 0.003(5) -0.021(5)
C27 0.050(7) 0.049(7) 0.062(8) -0.031(6) 0.025(6) -0.009(6)
C28 0.034(5) 0.046(6) 0.041(6) -0.012(5) 0.009(5) -0.009(5)
C29 0.032(5) 0.023(5) 0.023(5) -0.005(4) 0.001(4) -0.002(4)
C30 0.039(6) 0.041(6) 0.042(6) -0.017(5) -0.001(5) 0.002(5)
C31 0.032(6) 0.072(9) 0.069(8) -0.024(7) 0.001(6) -0.009(6)
C32 0.025(5) 0.028(5) 0.026(5) 0.010(4) 0.008(4) -0.004(4)
C33 0.021(5) 0.037(6) 0.031(5) -0.004(4) 0.015(4) 0.002(4)
C34 0.015(4) 0.027(5) 0.029(5) 0.000(4) 0.006(4) 0.002(4)
C35 0.009(4) 0.023(5) 0.033(5) 0.007(4) 0.001(4) 0.001(4)
C36 0.025(5) 0.028(5) 0.028(5) -0.002(4) 0.004(4) -0.005(4)
C37 0.034(6) 0.047(6) 0.032(6) -0.001(5) -0.006(5) -0.008(5)
C38 0.016(5) 0.043(6) 0.052(7) -0.002(5) 0.006(5) 0.000(4)
C39 0.022(5) 0.036(6) 0.048(6) -0.003(5) 0.011(5) -0.004(4)
C40 0.025(5) 0.037(6) 0.068(7) 0.002(5) 0.016(5) 0.001(5)
C41 0.025(5) 0.020(5) 0.055(6) 0.013(4) 0.006(5) 0.005(4)
C42 0.017(4) 0.025(5) 0.023(5) -0.004(4) 0.001(4) 0.008(4)
C43 0.019(4) 0.015(4) 0.044(6) 0.006(4) 0.002(4) 0.006(4)
C44 0.027(5) 0.023(5) 0.041(6) 0.002(4) 0.002(4) 0.004(4)
C45 0.021(5) 0.024(5) 0.019(5) 0.005(4) 0.000(4) -0.002(4)
C46 0.029(5) 0.019(5) 0.035(5) -0.002(4) 0.006(4) 0.000(4)
C47 0.022(4) 0.027(5) 0.021(5) 0.004(4) 0.008(4) -0.009(4)
C48 0.021(4) 0.026(5) 0.018(5) 0.002(4) 0.005(4) -0.008(4)
C49 0.022(5) 0.030(5) 0.021(5) -0.002(4) -0.001(4) 0.003(4)
C50 0.023(5) 0.037(6) 0.027(5) 0.004(4) 0.002(4) 0.005(4)
C51 0.025(5) 0.040(6) 0.033(5) -0.006(5) -0.002(4) -0.009(4)
C52 0.027(5) 0.025(5) 0.031(5) 0.007(4) 0.004(4) 0.002(4)
C53 0.044(6) 0.032(6) 0.023(5) 0.001(4) 0.007(5) -0.011(5)
C54 0.026(5) 0.032(5) 0.030(5) -0.002(4) 0.011(4) -0.002(4)
C55 0.025(5) 0.025(5) 0.025(5) 0.006(4) 0.002(4) -0.007(4)
C56 0.024(5) 0.039(6) 0.054(7) -0.007(5) 0.010(5) -0.006(5)
C57 0.035(6) 0.049(7) 0.056(7) -0.013(6) -0.004(5) 0.004(5)
C58 0.020(5) 0.029(5) 0.023(5) -0.005(4) 0.005(4) -0.002(4)
C59 0.027(5) 0.026(5) 0.018(5) 0.005(4) 0.002(4) 0.000(4)
C60 0.035(5) 0.019(5) 0.017(4) -0.002(4) 0.008(4) 0.000(4)
C61 0.025(5) 0.023(5) 0.014(4) -0.003(4) -0.001(4) 0.009(4)
C62 0.015(4) 0.041(6) 0.025(5) -0.007(4) -0.003(4) 0.000(4)
C63 0.023(5) 0.048(6) 0.030(5) -0.006(5) -0.008(4) 0.000(5)
C64 0.028(5) 0.041(6) 0.039(6) 0.009(5) -0.001(5) 0.009(5)
C65 0.036(6) 0.035(6) 0.031(5) 0.009(4) -0.001(5) 0.005(5)
C66 0.095(10) 0.091(11) 0.037(7) 0.009(7) -0.012(7) 0.023(8)
C67 0.075(8) 0.055(8) 0.041(7) 0.001(6) -0.005(6) 0.022(7)
C68 0.034(5) 0.053(6) 0.013(5) 0.007(4) 0.003(4) -0.012(5)
C69 0.033(6) 0.074(8) 0.020(5) 0.004(5) 0.009(4) -0.004(5)
C70 0.054(8) 0.099(11) 0.028(6) 0.000(6) 0.001(6) -0.019(7)
C71 0.017(5) 0.031(5) 0.034(6) 0.001(4) 0.005(4) -0.010(4)
C72 0.024(5) 0.030(5) 0.027(5) -0.013(4) 0.013(4) -0.013(4)
C73 0.026(5) 0.021(5) 0.033(5) -0.007(4) 0.013(4) -0.005(4)
C74 0.016(4) 0.020(5) 0.031(5) -0.009(4) 0.005(4) -0.003(4)
C75 0.037(6) 0.027(5) 0.026(5) -0.003(4) 0.004(4) -0.001(4)
C76 0.021(5) 0.033(6) 0.046(6) -0.003(5) -0.012(5) 0.001(4)
C77 0.024(5) 0.049(7) 0.052(7) 0.003(5) 0.006(5) -0.002(5)
C78 0.021(5) 0.057(7) 0.038(6) -0.002(5) 0.018(5) -0.001(5)
C79 0.032(6) 0.073(8) 0.051(7) 0.023(6) 0.012(5) 0.020(6)
C80 0.040(6) 0.070(8) 0.041(6) 0.010(6) 0.014(5) 0.022(6)
C81 0.029(5) 0.023(5) 0.024(5) -0.002(4) 0.005(4) -0.002(4)
C82 0.030(5) 0.059(7) 0.029(5) -0.002(5) 0.012(4) 0.003(5)
C83 0.034(6) 0.056(7) 0.044(7) -0.001(5) -0.007(5) 0.009(5)
C84 0.030(5) 0.025(5) 0.014(4) -0.001(4) 0.007(4) -0.005(4)
C85 0.033(5) 0.033(5) 0.030(5) -0.011(4) 0.016(4) -0.008(4)
C86 0.031(5) 0.020(5) 0.015(4) 0.005(4) -0.003(4) -0.002(4)
C87 0.023(5) 0.021(5) 0.020(5) 0.002(4) -0.004(4) -0.008(4)
C88 0.028(5) 0.028(5) 0.033(6) 0.004(4) 0.009(4) 0.000(4)
C89 0.025(5) 0.043(6) 0.042(6) 0.003(5) -0.003(5) 0.003(5)
C90 0.041(6) 0.053(7) 0.027(6) -0.001(5) -0.012(5) 0.009(5)
C91 0.050(6) 0.040(6) 0.015(5) -0.005(4) 0.009(4) 0.001(5)
C92 0.065(8) 0.085(10) 0.026(6) -0.006(6) -0.006(6) -0.015(7)
C93 0.054(7) 0.045(6) 0.034(6) -0.011(5) 0.005(5) -0.009(5)
C94 0.027(5) 0.040(6) 0.019(5) -0.009(4) 0.007(4) -0.009(4)
C95 0.034(5) 0.040(6) 0.048(6) -0.008(5) 0.014(5) -0.013(5)
C96 0.048(7) 0.055(7) 0.062(8) -0.027(6) 0.018(6) -0.024(6)
C97 0.024(5) 0.020(5) 0.036(6) -0.001(4) 0.010(4) 0.001(4)
C98 0.018(4) 0.018(5) 0.036(5) -0.003(4) 0.007(4) -0.001(4)
C99 0.019(4) 0.026(5) 0.028(5) 0.004(4) 0.010(4) 0.008(4)
C100 0.023(5) 0.027(5) 0.023(5) 0.003(4) 0.002(4) 0.008(4)
C101 0.024(5) 0.039(5) 0.012(4) -0.001(4) 0.003(4) 0.004(4)
C102 0.028(5) 0.038(6) 0.023(5) 0.000(4) -0.002(4) 0.007(4)
C103 0.037(6) 0.051(7) 0.031(6) 0.009(5) 0.007(5) 0.016(5)
C104 0.035(5) 0.025(5) 0.028(5) 0.006(4) 0.007(4) 0.003(4)
C105 0.109(11) 0.079(10) 0.059(9) -0.018(7) -0.023(8) 0.030(9)
C106 0.072(9) 0.033(6) 0.069(9) 0.007(6) 0.037(7) 0.011(6)
C107 0.117(15) 0.20(2) 0.153(19) -0.045(17) 0.085(14) -0.035(15)
C108 0.163(16) 0.062(10) 0.060(9) 0.028(7) 0.051(10) 0.059(10)
C109 0.167(16) 0.073(10) 0.097(12) 0.011(9) 0.058(12) 0.038(11)

loop_
_atom_type_symbol
_atom_type_description
_atom_type_scat_dispersion_real
_atom_type_scat_dispersion_imag
_atom_type_scat_source
C C 0.0033 0.0016 'International Tables Vol C Tables 4.2.6.8 and 6.1.1.4'
H H 0.0000 0.0000 'International Tables Vol C Tables 4.2.6.8 and 6.1.1.4'
N N 0.0061 0.0033 'International Tables Vol C Tables 4.2.6.8 and 6.1.1.4'
O O 0.0106 0.0060 'International Tables Vol C Tables 4.2.6.8 and 6.1.1.4'
Dy Dy -0.1892 4.4098 'International Tables Vol C Tables 4.2.6.8 and 6.1.1.4'
Cl Cl 0.1484 0.1585 'International Tables Vol C Tables 4.2.6.8 and 6.1.1.4'

loop_
_geom_angle_atom_site_label_1
_geom_angle_atom_site_label_2
_geom_angle_atom_site_label_3
_geom_angle
O18 Cl1 O21 110.1(5)
O18 Cl1 O19 110.4(5)
O21 Cl1 O19 110.4(5)
O18 Cl1 O20 108.8(5)
O21 Cl1 O20 107.6(5)
O19 Cl1 O20 109.5(5)
O23 Cl2 O22 111.3(6)
O23 Cl2 O25 110.5(5)
O22 Cl2 O25 109.1(5)
O23 Cl2 O24 108.5(7)
O22 Cl2 O24 109.8(6)
O25 Cl2 O24 107.6(7)
O28 Cl3 O29 113.9(10)
O28 Cl3 O27 118.1(10)
O29 Cl3 O27 112.1(8)
O28 Cl3 O26 103.8(9)
O29 Cl3 O26 104.9(9)
O27 Cl3 O26 101.8(8)
O2 Dy1 O4 139.20(18)
O2 Dy1 O6 76.53(17)
O4 Dy1 O6 88.51(18)
O2 Dy1 O3 83.76(18)
O4 Dy1 O3 124.58(19)
O6 Dy1 O3 144.47(18)
O2 Dy1 O1 125.62(19)
O4 Dy1 O1 83.65(18)
O6 Dy1 O1 72.86(18)
O3 Dy1 O1 96.22(18)
O2 Dy1 O16 88.76(17)
O4 Dy1 O16 74.83(17)
O6 Dy1 O16 134.19(17)
O3 Dy1 O16 73.51(17)
O1 Dy1 O16 143.49(18)
O2 Dy1 O17 69.47(18)
O4 Dy1 O17 69.73(18)
O6 Dy1 O17 67.22(17)
O3 Dy1 O17 131.95(18)
O1 Dy1 O17 131.82(18)
O16 Dy1 O17 66.99(17)
O2 Dy1 N6 145.79(19)
O4 Dy1 N6 68.04(19)
O6 Dy1 N6 133.55(18)
O3 Dy1 N6 62.17(19)
O1 Dy1 N6 65.39(19)
O16 Dy1 N6 79.18(18)
O17 Dy1 N6 131.16(19)
O2 Dy1 N3 69.6(2)
O4 Dy1 N3 145.7(2)
O6 Dy1 N3 80.9(2)
O3 Dy1 N3 64.5(2)
O1 Dy1 N3 62.0(2)
O16 Dy1 N3 134.09(19)
O17 Dy1 N3 132.56(19)
N6 Dy1 N3 96.3(2)
O2 Dy1 Dy2 42.75(12)
O4 Dy1 Dy2 104.28(13)
O6 Dy1 Dy2 39.99(12)
O3 Dy1 Dy2 126.38(13)
O1 Dy1 Dy2 110.93(13)
O16 Dy1 Dy2 102.87(12)
O17 Dy1 Dy2 44.86(12)
N6 Dy1 Dy2 171.44(14)
N3 Dy1 Dy2 88.23(15)
O2 Dy1 Dy4 105.27(13)
O4 Dy1 Dy4 41.11(13)
O6 Dy1 Dy4 102.87(13)
O3 Dy1 Dy4 110.76(13)
O1 Dy1 Dy4 124.62(13)
O16 Dy1 Dy4 39.52(12)
O17 Dy1 Dy4 46.06(12)
N6 Dy1 Dy4 85.49(14)
N3 Dy1 Dy4 172.97(15)
Dy2 Dy1 Dy4 90.909(13)
O8 Dy2 O6 139.16(18)
O8 Dy2 O7 128.78(19)
O6 Dy2 O7 80.08(18)
O8 Dy2 O5 82.51(19)
O6 Dy2 O5 127.16(19)
O7 Dy2 O5 96.64(19)
O8 Dy2 O2 90.13(18)
O6 Dy2 O2 75.35(17)
O7 Dy2 O2 139.12(18)
O5 Dy2 O2 73.98(17)
O8 Dy2 O10 75.09(17)
O6 Dy2 O10 88.97(18)
O7 Dy2 O10 74.88(18)
O5 Dy2 O10 141.53(18)
O2 Dy2 O10 135.70(17)
O8 Dy2 O17 70.07(18)
O6 Dy2 O17 69.10(18)
O7 Dy2 O17 131.16(19)
O5 Dy2 O17 132.14(18)
O2 Dy2 O17 67.86(17)
O10 Dy2 O17 67.84(17)
O8 Dy2 N12 70.3(2)
O6 Dy2 N12 141.96(19)
O7 Dy2 N12 62.53(19)
O5 Dy2 N12 67.7(2)
O2 Dy2 N12 138.58(18)
O10 Dy2 N12 75.41(19)
O17 Dy2 N12 131.2(2)
O8 Dy2 N9 144.46(19)
O6 Dy2 N9 68.79(19)
O7 Dy2 N9 65.4(2)
O5 Dy2 N9 62.45(19)
O2 Dy2 N9 75.40(19)
O10 Dy2 N9 136.82(18)
O17 Dy2 N9 129.39(19)
N12 Dy2 N9 99.4(2)
O8 Dy2 Dy1 105.46(13)
O6 Dy2 Dy1 41.84(12)
O7 Dy2 Dy1 121.55(13)
O5 Dy2 Dy1 111.95(13)
O2 Dy2 Dy1 39.58(12)
O10 Dy2 Dy1 104.04(12)
O17 Dy2 Dy1 45.66(12)
N12 Dy2 Dy1 175.74(15)
N9 Dy2 Dy1 83.94(14)
O8 Dy2 Dy3 43.22(13)
O6 Dy2 Dy3 102.50(13)
O7 Dy2 Dy3 114.01(13)
O5 Dy2 Dy3 125.67(14)
O2 Dy2 Dy3 102.97(12)
O10 Dy2 Dy3 39.85(12)
O17 Dy2 Dy3 43.80(12)
N12 Dy2 Dy3 87.51(16)
N9 Dy2 Dy3 171.29(14)
Dy1 Dy2 Dy3 89.459(13)
O10 Dy3 O12 140.08(18)
O10 Dy3 O9 128.00(19)
O12 Dy3 O9 79.40(18)
O10 Dy3 O11 81.35(19)
O12 Dy3 O11 126.58(19)
O9 Dy3 O11 100.03(19)
O10 Dy3 O14 89.19(18)
O12 Dy3 O14 75.38(17)
O9 Dy3 O14 141.57(18)
O11 Dy3 O14 73.53(18)
O10 Dy3 O8 74.59(17)
O12 Dy3 O8 91.35(17)
O9 Dy3 O8 72.09(18)
O11 Dy3 O8 139.95(18)
O14 Dy3 O8 136.23(18)
O10 Dy3 O17 70.67(18)
O12 Dy3 O17 69.43(18)
O9 Dy3 O17 127.63(19)
O11 Dy3 O17 132.33(19)
O14 Dy3 O17 68.42(18)
O8 Dy3 O17 67.86(18)
O10 Dy3 N15 70.2(2)
O12 Dy3 N15 142.90(19)
O9 Dy3 N15 63.59(19)
O11 Dy3 N15 66.3(2)
O14 Dy3 N15 136.85(19)
O8 Dy3 N15 75.50(19)
O17 Dy3 N15 131.8(2)
O10 Dy3 N18 144.2(2)
O12 Dy3 N18 68.1(2)
O9 Dy3 N18 67.0(2)
O11 Dy3 N18 63.2(2)
O14 Dy3 N18 76.81(19)
O8 Dy3 N18 136.72(19)
O17 Dy3 N18 130.3(2)
N15 Dy3 N18 97.9(2)
O10 Dy3 Dy2 43.02(13)
O12 Dy3 Dy2 104.39(13)
O9 Dy3 Dy2 111.04(13)
O11 Dy3 Dy2 124.27(14)
O14 Dy3 Dy2 103.07(13)
O8 Dy3 Dy2 39.48(11)
O17 Dy3 Dy2 44.48(13)
N15 Dy3 Dy2 87.39(15)
N18 Dy3 Dy2 172.38(15)
O10 Dy3 Dy4 105.72(13)
O12 Dy3 Dy4 41.65(12)
O9 Dy3 Dy4 120.96(13)
O11 Dy3 Dy4 111.55(14)
O14 Dy3 Dy4 39.76(12)
O8 Dy3 Dy4 105.59(12)
O17 Dy3 Dy4 46.30(13)
N15 Dy3 Dy4 175.45(14)
N18 Dy3 Dy4 84.34(16)
Dy2 Dy3 Dy4 90.773(13)
O14 Dy4 O16 136.57(18)
O14 Dy4 O4 88.06(18)
O16 Dy4 O4 75.42(18)
O14 Dy4 O12 76.58(18)
O16 Dy4 O12 86.60(18)
O4 Dy4 O12 134.07(18)
O14 Dy4 O15 84.41(18)
O16 Dy4 O15 126.27(18)
O4 Dy4 O15 73.19(18)
O12 Dy4 O15 144.95(18)
O14 Dy4 O13 126.35(18)
O16 Dy4 O13 85.95(18)
O4 Dy4 O13 142.26(18)
O12 Dy4 O13 75.58(17)
O15 Dy4 O13 93.24(18)
O14 Dy4 O17 68.55(17)
O16 Dy4 O17 68.01(17)
O4 Dy4 O17 67.58(17)
O12 Dy4 O17 66.51(17)
O15 Dy4 O17 132.31(18)
O13 Dy4 O17 134.44(18)
O14 Dy4 N24 145.98(19)
O16 Dy4 N24 68.25(19)
O4 Dy4 N24 75.79(19)
O12 Dy4 N24 135.45(19)
O15 Dy4 N24 62.44(19)
O13 Dy4 N24 66.81(19)
O17 Dy4 N24 128.23(19)
O14 Dy4 N21 68.28(19)
O16 Dy4 N21 147.2(2)
O4 Dy4 N21 134.47(19)
O12 Dy4 N21 79.13(19)
O15 Dy4 N21 66.48(19)
O13 Dy4 N21 62.02(19)
O17 Dy4 N21 129.53(19)
N24 Dy4 N21 102.2(2)
O14 Dy4 Dy3 42.60(12)
O16 Dy4 Dy3 101.67(13)
O4 Dy4 Dy3 102.38(13)
O12 Dy4 Dy3 40.14(12)
O15 Dy4 Dy3 126.89(13)
O13 Dy4 Dy3 113.51(13)
O17 Dy4 Dy3 43.81(12)
N24 Dy4 Dy3 169.92(15)
N21 Dy4 Dy3 86.18(14)
O14 Dy4 Dy1 102.62(13)
O16 Dy4 Dy1 42.13(13)
O4 Dy4 Dy1 39.15(12)
O12 Dy4 Dy1 102.20(13)
O15 Dy4 Dy1 110.61(13)
O13 Dy4 Dy1 127.58(13)
O17 Dy4 Dy1 45.05(12)
N24 Dy4 Dy1 83.59(15)
N21 Dy4 Dy1 170.39(15)
Dy3 Dy4 Dy1 88.855(13)
C5 N1 C1 117.5(8)
C6 N2 N3 116.4(7)
C6 N2 H2A 121.8
N3 N2 H2A 121.8
C7 N3 N2 116.4(7)
C7 N3 Dy1 128.1(6)
N2 N3 Dy1 114.4(5)
C18 N4 C14 115.6(8)
C19 N5 N6 115.4(7)
C19 N5 H5A 122.3
N6 N5 H5A 122.3
C20 N6 N5 117.0(7)
C20 N6 Dy1 126.8(5)
N5 N6 Dy1 115.2(5)
C31 N7 C27 116.1(8)
C32 N8 N9 116.5(7)
C32 N8 H8 121.7
N9 N8 H8 121.7
C33 N9 N8 115.3(7)
C33 N9 Dy2 130.1(6)
N8 N9 Dy2 114.1(5)
C40 N10 C44 116.2(8)
C45 N11 N12 115.8(6)
C45 N11 H11A 122.1
N12 N11 H11A 122.1
C46 N12 N11 116.2(7)
C46 N12 Dy2 127.8(5)
N11 N12 Dy2 115.1(4)
C53 N13 C57 118.7(8)
C58 N14 N15 115.5(6)
C58 N14 H14A 122.2
N15 N14 H14A 122.2
C59 N15 N14 116.4(7)
C59 N15 Dy3 128.9(5)
N14 N15 Dy3 114.4(4)
C66 N16 C70 118.0(10)
C71 N17 N18 115.4(7)
C71 N17 H17A 122.3
N18 N17 H17A 122.3
C72 N18 N17 114.7(7)
C72 N18 Dy3 129.9(6)
N17 N18 Dy3 114.9(5)
C79 N19 C83 116.3(8)
C84 N20 N21 116.4(7)
C84 N20 H20A 121.8
N21 N20 H20A 121.8
C85 N21 N20 115.9(7)
C85 N21 Dy4 127.3(6)
N20 N21 Dy4 115.7(5)
C96 N22 C92 116.1(9)
C97 N23 N24 116.4(7)
C97 N23 H23A 121.8
N24 N23 H23A 121.8
C98 N24 N23 116.2(7)
C98 N24 Dy4 129.4(5)
N23 N24 Dy4 114.3(5)
C6 O1 Dy1 125.8(5)
C9 O2 Dy1 129.5(5)
C9 O2 Dy2 130.2(5)
Dy1 O2 Dy2 97.67(18)
C19 O3 Dy1 126.1(5)
C22 O4 Dy1 124.6(5)
C22 O4 Dy4 134.3(5)
Dy1 O4 Dy4 99.74(19)
C32 O5 Dy2 125.3(5)
C35 O6 Dy2 128.6(5)
C35 O6 Dy1 128.8(5)
Dy2 O6 Dy1 98.17(18)
C45 O7 Dy2 127.1(5)
C48 O8 Dy2 126.3(5)
C48 O8 Dy3 132.8(5)
Dy2 O8 Dy3 97.30(18)
C58 O9 Dy3 123.3(5)
C61 O10 Dy3 128.4(5)
C61 O10 Dy2 130.1(5)
Dy3 O10 Dy2 97.13(18)
C71 O11 Dy3 124.0(6)
C74 O12 Dy3 128.4(5)
C74 O12 Dy4 129.9(5)
Dy3 O12 Dy4 98.22(18)
C84 O13 Dy4 124.9(5)
C87 O14 Dy4 128.8(5)
C87 O14 Dy3 131.2(5)
Dy4 O14 Dy3 97.64(18)
C97 O15 Dy4 126.1(6)
C100 O16 Dy4 129.4(5)
C100 O16 Dy1 128.4(5)
Dy4 O16 Dy1 98.35(18)
Dy3 O17 Dy2 91.72(17)
Dy3 O17 Dy1 178.6(3)
Dy2 O17 Dy1 89.48(18)
Dy3 O17 Dy4 89.88(18)
Dy2 O17 Dy4 177.9(3)
Dy1 O17 Dy4 88.90(17)
C109 O30 H30 109.5
N1 C1 C2 122.2(9)
N1 C1 H1 118.9
C2 C1 H1 118.9
C1 C2 C3 119.6(8)
C1 C2 H2 120.2
C3 C2 H2 120.2
C2 C3 C4 119.1(8)
C2 C3 C6 122.5(8)
C4 C3 C6 118.1(8)
C5 C4 C3 117.5(9)
C5 C4 H4 121.2
C3 C4 H4 121.2
N1 C5 C4 124.0(8)
N1 C5 H5 118.0
C4 C5 H5 118.0
O1 C6 N2 120.3(8)
O1 C6 C3 119.8(8)
N2 C6 C3 119.8(8)
N3 C7 C8 123.4(8)
N3 C7 H7 118.3
C8 C7 H7 118.3
C13 C8 C9 118.2(8)
C13 C8 C7 116.9(8)
C9 C8 C7 124.9(7)
O2 C9 C10 118.7(7)
O2 C9 C8 121.6(7)
C10 C9 C8 119.7(7)
C11 C10 C9 119.9(8)
C11 C10 H10 120.0
C9 C10 H10 120.0
C12 C11 C10 121.4(8)
C12 C11 H11 119.3
C10 C11 H11 119.3
C11 C12 C13 118.8(8)
C11 C12 H12 120.6
C13 C12 H12 120.6
C12 C13 C8 122.0(9)
C12 C13 H13 119.0
C8 C13 H13 119.0
N4 C14 C15 123.6(9)
N4 C14 H14 118.2
C15 C14 H14 118.2
C16 C15 C14 119.3(9)
C16 C15 H15 120.4
C14 C15 H15 120.4
C15 C16 C17 118.4(8)
C15 C16 C19 118.0(8)
C17 C16 C19 123.7(8)
C16 C17 C18 118.2(9)
C16 C17 H17 120.9
C18 C17 H17 120.9
N4 C18 C17 124.9(9)
N4 C18 H18 117.6
C17 C18 H18 117.6
O3 C19 N5 121.0(7)
O3 C19 C16 119.9(7)
N5 C19 C16 119.0(7)
N6 C20 C21 123.3(8)
N6 C20 H20 118.3
C21 C20 H20 118.3
C26 C21 C22 119.2(8)
C26 C21 C20 117.9(8)
C22 C21 C20 122.8(7)
O4 C22 C23 119.5(8)
O4 C22 C21 122.2(7)
C23 C22 C21 118.3(8)
C24 C23 C22 120.8(9)
C24 C23 H23 119.6
C22 C23 H23 119.6
C23 C24 C25 121.2(9)
C23 C24 H24 119.4
C25 C24 H24 119.4
C24 C25 C26 119.0(8)
C24 C25 H25 120.5
C26 C25 H25 120.5
C25 C26 C21 121.4(9)
C25 C26 H26 119.3
C21 C26 H26 119.3
N7 C27 C28 122.8(9)
N7 C27 H27 118.6
C28 C27 H27 118.6
C29 C28 C27 120.2(9)
C29 C28 H28 119.9
C27 C28 H28 119.9
C28 C29 C30 117.8(8)
C28 C29 C32 124.2(8)
C30 C29 C32 117.7(8)
C31 C30 C29 117.8(9)
C31 C30 H30A 121.1
C29 C30 H30A 121.1
N7 C31 C30 125.1(9)
N7 C31 H31 117.4
C30 C31 H31 117.4
O5 C32 N8 121.2(8)
O5 C32 C29 121.2(8)
N8 C32 C29 117.7(8)
N9 C33 C34 122.6(8)
N9 C33 H33 118.7
C34 C33 H33 118.7
C39 C34 C35 118.8(8)
C39 C34 C33 117.1(8)
C35 C34 C33 124.0(7)
O6 C35 C34 122.0(7)
O6 C35 C36 118.8(8)
C34 C35 C36 119.2(7)
C37 C36 C35 119.7(9)
C37 C36 H36 120.1
C35 C36 H36 120.1
C38 C37 C36 121.2(9)
C38 C37 H37 119.4
C36 C37 H37 119.4
C39 C38 C37 118.3(8)
C39 C38 H38 120.9
C37 C38 H38 120.9
C38 C39 C34 122.7(9)
C38 C39 H39 118.7
C34 C39 H39 118.7
N10 C40 C41 124.2(9)
N10 C40 H40 117.9
C41 C40 H40 117.9
C42 C41 C40 118.0(8)
C42 C41 H41 121.0
C40 C41 H41 121.0
C43 C42 C41 119.1(7)
C43 C42 C45 125.4(8)
C41 C42 C45 115.5(7)
C42 C43 C44 117.6(8)
C42 C43 H43 121.2
C44 C43 H43 121.2
N10 C44 C43 124.9(8)
N10 C44 H44 117.6
C43 C44 H44 117.6
O7 C45 N11 119.4(7)
O7 C45 C42 119.4(7)
N11 C45 C42 121.2(7)
N12 C46 C47 123.3(8)
N12 C46 H46 118.4
C47 C46 H46 118.4
C52 C47 C48 120.0(7)
C52 C47 C46 116.1(7)
C48 C47 C46 123.8(7)
O8 C48 C47 123.5(7)
O8 C48 C49 119.3(7)
C47 C48 C49 117.2(7)
C50 C49 C48 121.7(8)
C50 C49 H49 119.2
C48 C49 H49 119.2
C51 C50 C49 120.8(8)
C51 C50 H50 119.6
C49 C50 H50 119.6
C50 C51 C52 118.9(8)
C50 C51 H51 120.6
C52 C51 H51 120.6
C51 C52 C47 121.5(8)
C51 C52 H52 119.3
C47 C52 H52 119.3
N13 C53 C54 123.6(9)
N13 C53 H53 118.2
C54 C53 H53 118.2
C53 C54 C55 117.6(8)
C53 C54 H54 121.2
C55 C54 H54 121.2
C56 C55 C54 119.2(8)
C56 C55 C58 118.6(8)
C54 C55 C58 122.2(8)
C55 C56 C57 118.8(9)
C55 C56 H56 120.6
C57 C56 H56 120.6
N13 C57 C56 122.0(9)
N13 C57 H57 119.0
C56 C57 H57 119.0
O9 C58 N14 123.2(7)
O9 C58 C55 119.3(7)
N14 C58 C55 117.5(7)
N15 C59 C60 124.2(8)
N15 C59 H59 117.9
C60 C59 H59 117.9
C65 C60 C61 119.4(8)
C65 C60 C59 117.0(8)
C61 C60 C59 123.6(7)
O10 C61 C62 118.7(8)
O10 C61 C60 123.1(7)
C62 C61 C60 118.2(7)
C63 C62 C61 120.6(9)
C63 C62 H62 119.7
C61 C62 H62 119.7
C62 C63 C64 121.0(8)
C62 C63 H63 119.5
C64 C63 H63 119.5
C65 C64 C63 119.2(8)
C65 C64 H64 120.4
C63 C64 H64 120.4
C64 C65 C60 121.7(9)
C64 C65 H65 119.1
C60 C65 H65 119.1
N16 C66 C67 122.5(12)
N16 C66 H66 118.8
C67 C66 H66 118.8
C68 C67 C66 118.9(11)
C68 C67 H67 120.6
C66 C67 H67 120.6
C67 C68 C69 119.1(9)
C67 C68 C71 117.5(9)
C69 C68 C71 123.4(9)
C68 C69 C70 117.2(10)
C68 C69 H69 121.4
C70 C69 H69 121.4
N16 C70 C69 124.2(12)
N16 C70 H70 117.9
C69 C70 H70 117.9
O11 C71 N17 122.3(8)
O11 C71 C68 122.1(8)
N17 C71 C68 115.5(8)
N18 C72 C73 123.1(8)
N18 C72 H72 118.5
C73 C72 H72 118.5
C74 C73 C78 117.9(8)
C74 C73 C72 124.3(8)
C78 C73 C72 117.8(8)
O12 C74 C73 121.5(7)
O12 C74 C75 119.7(8)
C73 C74 C75 118.7(8)
C76 C75 C74 120.7(9)
C76 C75 H75 119.7
C74 C75 H75 119.7
C75 C76 C77 120.8(9)
C75 C76 H76 119.6
C77 C76 H76 119.6
C78 C77 C76 118.9(9)
C78 C77 H77 120.5
C76 C77 H77 120.5
C77 C78 C73 123.1(9)
C77 C78 H78 118.5
C73 C78 H78 118.5
N19 C79 C80 123.2(10)
N19 C79 H79 118.4
C80 C79 H79 118.4
C79 C80 C81 120.5(10)
C79 C80 H80 119.8
C81 C80 H80 119.8
C82 C81 C80 117.7(8)
C82 C81 C84 117.5(8)
C80 C81 C84 124.7(8)
C81 C82 C83 118.2(9)
C81 C82 H82 120.9
C83 C82 H82 120.9
N19 C83 C82 124.1(9)
N19 C83 H83 117.9
C82 C83 H83 117.9
O13 C84 N20 120.5(8)
O13 C84 C81 120.6(7)
N20 C84 C81 118.9(7)
N21 C85 C86 123.4(8)
N21 C85 H85 118.3
C86 C85 H85 118.3
C87 C86 C91 119.8(8)
C87 C86 C85 123.7(7)
C91 C86 C85 116.4(8)
O14 C87 C86 121.9(7)
O14 C87 C88 119.8(8)
C86 C87 C88 118.2(7)
C89 C88 C87 121.9(9)
C89 C88 H88 119.0
C87 C88 H88 119.0
C88 C89 C90 120.8(9)
C88 C89 H89 119.6
C90 C89 H89 119.6
C91 C90 C89 119.2(8)
C91 C90 H90 120.4
C89 C90 H90 120.4
C90 C91 C86 120.1(9)
C90 C91 H91 120.0
C86 C91 H91 120.0
N22 C92 C93 125.0(11)
N22 C92 H92 117.5
C93 C92 H92 117.5
C92 C93 C94 118.5(10)
C92 C93 H93 120.8
C94 C93 H93 120.8
C93 C94 C95 117.1(8)
C93 C94 C97 117.1(8)
C95 C94 C97 125.8(8)
C96 C95 C94 118.6(10)
C96 C95 H95 120.7
C94 C95 H95 120.7
N22 C96 C95 124.6(11)
N22 C96 H96 117.7
C95 C96 H96 117.7
O15 C97 N23 120.3(8)
O15 C97 C94 122.2(8)
N23 C97 C94 117.6(7)
N24 C98 C99 123.3(7)
N24 C98 H98 118.3
C99 C98 H98 118.3
C104 C99 C100 119.6(8)
C104 C99 C98 117.2(7)
C100 C99 C98 123.0(7)
O16 C100 C101 120.3(7)
O16 C100 C99 121.7(7)
C101 C100 C99 117.9(7)
C102 C101 C100 122.0(8)
C102 C101 H101 119.0
C100 C101 H101 119.0
C101 C102 C103 120.1(8)
C101 C102 H102 119.9
C103 C102 H102 119.9
C102 C103 C104 119.9(8)
C102 C103 H103 120.1
C104 C103 H103 120.1
C103 C104 C99 120.5(8)
C103 C104 H104 119.8
C99 C104 H104 119.8
C106 C105 H10A 109.5
C106 C105 H10B 109.5
H10A C105 H10B 109.5
C106 C105 H10C 109.5
H10A C105 H10C 109.5
H10B C105 H10C 109.5
N25 C106 C105 179.2(14)
C108 C107 H10D 109.5
C108 C107 H10E 109.5
H10D C107 H10E 109.5
C108 C107 H10F 109.5
H10D C107 H10F 109.5
H10E C107 H10F 109.5
N26 C108 C107 174.4(18)
O30 C109 H10Z 109.5
O30 C109 H10Y 109.5
H10Z C109 H10Y 109.5
O30 C109 H10X 109.5
H10Z C109 H10X 109.5
H10Y C109 H10X 109.5

loop_
_geom_bond_atom_site_label_1
_geom_bond_atom_site_label_2
_geom_bond_distance
Cl1 O18 1.415(7)
Cl1 O21 1.428(7)
Cl1 O19 1.434(7)
Cl1 O20 1.458(7)
Cl2 O23 1.409(8)
Cl2 O22 1.410(8)
Cl2 O25 1.429(8)
Cl2 O24 1.464(10)
Cl3 O28 1.315(12)
Cl3 O29 1.356(10)
Cl3 O27 1.388(10)
Cl3 O26 1.474(12)
Dy1 O2 2.274(5)
Dy1 O4 2.289(5)
Dy1 O6 2.383(5)
Dy1 O3 2.395(5)
Dy1 O1 2.402(5)
Dy1 O16 2.423(5)
Dy1 O17 2.529(5)
Dy1 N6 2.592(7)
Dy1 N3 2.609(7)
Dy1 Dy2 3.5363(6)
Dy1 Dy4 3.5735(6)
Dy2 O8 2.281(5)
Dy2 O6 2.296(5)
Dy2 O7 2.341(5)
Dy2 O5 2.394(5)
Dy2 O2 2.422(5)
Dy2 O10 2.447(5)
Dy2 O17 2.494(5)
Dy2 N12 2.578(7)
Dy2 N9 2.609(6)
Dy2 Dy3 3.5587(6)
Dy3 O10 2.298(5)
Dy3 O12 2.318(5)
Dy3 O9 2.378(5)
Dy3 O11 2.430(6)
Dy3 O14 2.431(5)
Dy3 O8 2.457(5)
Dy3 O17 2.464(5)
Dy3 N15 2.562(6)
Dy3 N18 2.565(7)
Dy3 Dy4 3.5596(6)
Dy4 O14 2.297(5)
Dy4 O16 2.298(5)
Dy4 O4 2.384(5)
Dy4 O12 2.390(5)
Dy4 O15 2.403(5)
Dy4 O13 2.436(5)
Dy4 O17 2.574(5)
Dy4 N24 2.588(7)
Dy4 N21 2.592(7)
N1 C5 1.337(11)
N1 C1 1.347(11)
N2 C6 1.341(10)
N2 N3 1.387(9)
N2 H2A 0.8800
N3 C7 1.278(10)
N4 C18 1.330(12)
N4 C14 1.333(12)
N5 C19 1.324(10)
N5 N6 1.411(8)
N5 H5A 0.8800
N6 C20 1.290(9)
N7 C31 1.323(13)
N7 C27 1.338(12)
N8 C32 1.334(10)
N8 N9 1.384(9)
N8 H8 0.8800
N9 C33 1.288(10)
N10 C40 1.317(11)
N10 C44 1.323(11)
N11 C45 1.337(10)
N11 N12 1.382(8)
N11 H11A 0.8800
N12 C46 1.267(9)
N13 C53 1.310(11)
N13 C57 1.341(12)
N14 C58 1.318(10)
N14 N15 1.395(8)
N14 H14A 0.8800
N15 C59 1.284(9)
N16 C66 1.314(15)
N16 C70 1.321(14)
N17 C71 1.348(11)
N17 N18 1.415(9)
N17 H17A 0.8800
N18 C72 1.282(10)
N19 C79 1.326(12)
N19 C83 1.336(12)
N20 C84 1.334(10)
N20 N21 1.393(9)
N20 H20A 0.8800
N21 C85 1.293(10)
N22 C96 1.314(13)
N22 C92 1.323(14)
N23 C97 1.348(10)
N23 N24 1.396(8)
N23 H23A 0.8800
N24 C98 1.285(10)
N25 C106 1.135(13)
N26 C108 1.094(14)
O1 C6 1.238(10)
O2 C9 1.347(9)
O3 C19 1.247(9)
O4 C22 1.350(9)
O5 C32 1.237(10)
O6 C35 1.354(9)
O7 C45 1.261(9)
O8 C48 1.339(9)
O9 C58 1.243(9)
O10 C61 1.340(9)
O11 C71 1.217(10)
O12 C74 1.340(9)
O13 C84 1.249(9)
O14 C87 1.343(9)
O15 C97 1.219(9)
O16 C100 1.334(9)
O30 C109 1.455(16)
O30 H30 0.8400
C1 C2 1.375(11)
C1 H1 0.9500
C2 C3 1.377(12)
C2 H2 0.9500
C3 C4 1.387(12)
C3 C6 1.488(11)
C4 C5 1.383(11)
C4 H4 0.9500
C5 H5 0.9500
C7 C8 1.446(11)
C7 H7 0.9500
C8 C13 1.395(11)
C8 C9 1.413(11)
C9 C10 1.395(11)
C10 C11 1.386(11)
C10 H10 0.9500
C11 C12 1.375(12)
C11 H11 0.9500
C12 C13 1.386(12)
C12 H12 0.9500
C13 H13 0.9500
C14 C15 1.390(12)
C14 H14 0.9500
C15 C16 1.366(11)
C15 H15 0.9500
C16 C17 1.373(11)
C16 C19 1.488(11)
C17 C18 1.386(12)
C17 H17 0.9500
C18 H18 0.9500
C20 C21 1.439(11)
C20 H20 0.9500
C21 C26 1.398(11)
C21 C22 1.405(12)
C22 C23 1.403(11)
C23 C24 1.373(11)
C23 H23 0.9500
C24 C25 1.375(13)
C24 H24 0.9500
C25 C26 1.377(13)
C25 H25 0.9500
C26 H26 0.9500
C27 C28 1.376(12)
C27 H27 0.9500
C28 C29 1.370(12)
C28 H28 0.9500
C29 C30 1.382(12)
C29 C32 1.471(11)
C30 C31 1.381(13)
C30 H30A 0.9500
C31 H31 0.9500
C33 C34 1.457(11)
C33 H33 0.9500
C34 C39 1.395(11)
C34 C35 1.395(11)
C35 C36 1.396(11)
C36 C37 1.394(12)
C36 H36 0.9500
C37 C38 1.385(13)
C37 H37 0.9500
C38 C39 1.359(12)
C38 H38 0.9500
C39 H39 0.9500
C40 C41 1.381(11)
C40 H40 0.9500
C41 C42 1.379(11)
C41 H41 0.9500
C42 C43 1.371(11)
C42 C45 1.470(10)
C43 C44 1.375(11)
C43 H43 0.9500
C44 H44 0.9500
C46 C47 1.460(11)
C46 H46 0.9500
C47 C52 1.401(11)
C47 C48 1.402(11)
C48 C49 1.408(10)
C49 C50 1.381(11)
C49 H49 0.9500
C50 C51 1.373(12)
C50 H50 0.9500
C51 C52 1.380(11)
C51 H51 0.9500
C52 H52 0.9500
C53 C54 1.388(11)
C53 H53 0.9500
C54 C55 1.399(11)
C54 H54 0.9500
C55 C56 1.368(12)
C55 C58 1.497(11)
C56 C57 1.394(12)
C56 H56 0.9500
C57 H57 0.9500
C59 C60 1.439(11)
C59 H59 0.9500
C60 C65 1.402(11)
C60 C61 1.407(11)
C61 C62 1.404(11)
C62 C63 1.379(11)
C62 H62 0.9500
C63 C64 1.385(13)
C63 H63 0.9500
C64 C65 1.357(12)
C64 H64 0.9500
C65 H65 0.9500
C66 C67 1.406(14)
C66 H66 0.9500
C67 C68 1.369(13)
C67 H67 0.9500
C68 C69 1.387(13)
C68 C71 1.507(12)
C69 C70 1.395(13)
C69 H69 0.9500
C70 H70 0.9500
C72 C73 1.424(12)
C72 H72 0.9500
C73 C74 1.406(11)
C73 C78 1.419(11)
C74 C75 1.416(11)
C75 C76 1.371(12)
C75 H75 0.9500
C76 C77 1.399(13)
C76 H76 0.9500
C77 C78 1.340(12)
C77 H77 0.9500
C78 H78 0.9500
C79 C80 1.362(12)
C79 H79 0.9500
C80 C81 1.374(12)
C80 H80 0.9500
C81 C82 1.371(12)
C81 C84 1.497(11)
C82 C83 1.388(12)
C82 H82 0.9500
C83 H83 0.9500
C85 C86 1.450(11)
C85 H85 0.9500
C86 C87 1.392(12)
C86 C91 1.420(11)
C87 C88 1.392(11)
C88 C89 1.354(12)
C88 H88 0.9500
C89 C90 1.392(13)
C89 H89 0.9500
C90 C91 1.378(12)
C90 H90 0.9500
C91 H91 0.9500
C92 C93 1.375(13)
C92 H92 0.9500
C93 C94 1.384(12)
C93 H93 0.9500
C94 C95 1.399(12)
C94 C97 1.475(11)
C95 C96 1.375(13)
C95 H95 0.9500
C96 H96 0.9500
C98 C99 1.440(11)
C98 H98 0.9500
C99 C104 1.398(11)
C99 C100 1.409(11)
C100 C101 1.391(11)
C101 C102 1.370(11)
C101 H101 0.9500
C102 C103 1.374(12)
C102 H102 0.9500
C103 C104 1.385(12)
C103 H103 0.9500
C104 H104 0.9500
C105 C106 1.494(17)
C105 H10A 0.9800
C105 H10B 0.9800
C105 H10C 0.9800
C107 C108 1.4496(10)
C107 H10D 0.9800
C107 H10E 0.9800
C107 H10F 0.9800
C109 H10Z 0.9800
C109 H10Y 0.9800
C109 H10X 0.9800
